data_4113928
loop_
_publ_author_name
'Patrick M. Woodward'
'Emmanuelle Suard'
'Pavel Karen'

_publ_section_title
;
 Structural Tuning of Charge, Orbital, and Spin Ordering in Double-Cell
 Perovskite Series between NdBaFe2O5 and HoBaFe2O5
;
_journal_name_full 'Journal of the American Chemical Society'
_journal_page_first 8889
_journal_page_last 8899
_journal_paper_doi 10.1021/ja034813+
_journal_volume 125
_journal_year 2003
_chemical_formula_sum Fe
_space_group_IT_number 229
_symmetry_cell_setting cubic
_symmetry_space_group_name_Hall '-I 4 2 3'
_symmetry_space_group_name_H-M 'I m -3 m'
_cell_angle_alpha 90.0
_cell_angle_beta 90.0
_cell_angle_gamma 90.0
_cell_formula_units_Z 2
_cell_length_a 2.86048(17)
_cell_length_b 2.86048
_cell_length_c 2.86048
_cell_volume 23.4054(14)
_pd_block_id |PHASE_3||
_pd_phase_name Iron
_cod_data_source_file ja0348132Bsi20030304_041321_11.cif
_cod_data_source_block ND_2K_NDMAG_phase_3
_cod_database_code 4113928

loop_
_symmetry_equiv_pos_as_xyz
+x,+y,+z
+z,+x,+y
+y,+z,+x
+x,+y,-z
-z,+x,+y
+y,-z,+x
-z,+x,-y
-y,-z,+x
+y,-z,-x
-x,+y,-z
-z,-x,+y
+x,-y,-z
+y,+x,+z
+z,+y,+x
+x,+z,+y
+y,+x,-z
-z,+y,+x
+x,-z,+y
-z,+y,-x
-x,-z,+y
+x,-z,-y
-y,+x,-z
-z,-y,+x
+y,-x,-z
-x,-y,-z
-z,-x,-y
-y,-z,-x
-x,-y,+z
+z,-x,-y
-y,+z,-x
+z,-x,+y
+y,+z,-x
-y,+z,+x
+x,-y,+z
+z,+x,-y
-x,+y,+z
-y,-x,-z
-z,-y,-x
-x,-z,-y
-y,-x,+z
+z,-y,-x
-x,+z,-y
+z,-y,+x
+x,+z,-y
-x,+z,+y
+y,-x,+z
+z,+y,-x
-y,+x,+z
+x+1/2,+y+1/2,+z+1/2
+z+1/2,+x+1/2,+y+1/2
+y+1/2,+z+1/2,+x+1/2
+x+1/2,+y+1/2,-z+1/2
-z+1/2,+x+1/2,+y+1/2
+y+1/2,-z+1/2,+x+1/2
-z+1/2,+x+1/2,-y+1/2
-y+1/2,-z+1/2,+x+1/2
+y+1/2,-z+1/2,-x+1/2
-x+1/2,+y+1/2,-z+1/2
-z+1/2,-x+1/2,+y+1/2
+x+1/2,-y+1/2,-z+1/2
+y+1/2,+x+1/2,+z+1/2
+z+1/2,+y+1/2,+x+1/2
+x+1/2,+z+1/2,+y+1/2
+y+1/2,+x+1/2,-z+1/2
-z+1/2,+y+1/2,+x+1/2
+x+1/2,-z+1/2,+y+1/2
-z+1/2,+y+1/2,-x+1/2
-x+1/2,-z+1/2,+y+1/2
+x+1/2,-z+1/2,-y+1/2
-y+1/2,+x+1/2,-z+1/2
-z+1/2,-y+1/2,+x+1/2
+y+1/2,-x+1/2,-z+1/2
-x+1/2,-y+1/2,-z+1/2
-z+1/2,-x+1/2,-y+1/2
-y+1/2,-z+1/2,-x+1/2
-x+1/2,-y+1/2,+z+1/2
+z+1/2,-x+1/2,-y+1/2
-y+1/2,+z+1/2,-x+1/2
+z+1/2,-x+1/2,+y+1/2
+y+1/2,+z+1/2,-x+1/2
-y+1/2,+z+1/2,+x+1/2
+x+1/2,-y+1/2,+z+1/2
+z+1/2,+x+1/2,-y+1/2
-x+1/2,+y+1/2,+z+1/2
-y+1/2,-x+1/2,-z+1/2
-z+1/2,-y+1/2,-x+1/2
-x+1/2,-z+1/2,-y+1/2
-y+1/2,-x+1/2,+z+1/2
+z+1/2,-y+1/2,-x+1/2
-x+1/2,+z+1/2,-y+1/2
+z+1/2,-y+1/2,+x+1/2
+x+1/2,+z+1/2,-y+1/2
-x+1/2,+z+1/2,+y+1/2
+y+1/2,-x+1/2,+z+1/2
+z+1/2,+y+1/2,-x+1/2
-y+1/2,+x+1/2,+z+1/2

loop_
_atom_site_label
_atom_site_fract_x
_atom_site_fract_y
_atom_site_fract_z
_atom_site_occupancy
_atom_site_thermal_displace_type
_atom_site_U_iso_or_equiv
_atom_site_symmetry_multiplicity
FE1 0.0 0.0 0.0 1.0 Uiso -0.0062(35) 2

loop_
_atom_type_symbol
_atom_type_number_in_cell
FE 2.0
